data_1545865
loop_
_publ_author_name
'Hoshino, Manabu'
'Khutia, Anupam'
'Xing, Hongzhu'
'Inokuma, Yasuhide'
'Fujita, Makoto'

_publ_section_title
;
 The crystalline sponge method updated
;
_journal_issue 2
_journal_name_full IUCrJ
_journal_page_first 139
_journal_page_last 151
_journal_paper_doi 10.1107/S2052252515024379
_journal_volume 3
_journal_year 2016
_chemical_formula_sum 'C58.32 H48.8 I6 N14.2 O6.61 Zn3'
_chemical_formula_weight 2011.88
_space_group_crystal_system monoclinic
_space_group_IT_number 15
_space_group_name_Hall '-C 2yc'
_space_group_name_H-M_alt 'C 1 2/c 1'
_symmetry_space_group_name_Hall '-C 2yc'
_symmetry_space_group_name_H-M 'C 1 2/c 1'
_atom_sites_solution_hydrogens geom
_atom_sites_solution_primary iterative
_atom_sites_solution_secondary difmap
_audit_creation_method SHELXL-2014/7
_cell_angle_alpha 90
_cell_angle_beta 98.398(2)
_cell_angle_gamma 90
_cell_formula_units_Z 8
_cell_length_a 32.5791(8)
_cell_length_b 15.2458(3)
_cell_length_c 29.0346(9)
_cell_measurement_reflns_used 12059
_cell_measurement_temperature 100(2)
_cell_measurement_theta_max 75.9670
_cell_measurement_theta_min 4.2970
_cell_volume 14266.7(6)
_computing_cell_refinement
;
CrysAlisPro, Agilent Technologies,
Version 1.171.37.35 (release 13-08-2014 CrysAlis171 .NET)
(compiled Aug 13 2014,18:06:01)
;
_computing_data_collection
;
CrysAlisPro, Agilent Technologies,
Version 1.171.37.35 (release 13-08-2014 CrysAlis171 .NET)
(compiled Aug 13 2014,18:06:01)
;
_computing_data_reduction
;
CrysAlisPro, Agilent Technologies,
Version 1.171.37.35 (release 13-08-2014 CrysAlis171 .NET)
(compiled Aug 13 2014,18:06:01)
;
_computing_molecular_graphics 'shelXle (Hubschle et al., 2011)'
_computing_publication_material 'SHELXL-2014/7 (Sheldrick, 2014)'
_computing_structure_refinement 'SHELXL-2014/7 (Sheldrick, 2014)'
_computing_structure_solution 'SHELXT-2014/5 (Sheldrick, 2014)'
_diffrn_ambient_environment N~2~
_diffrn_ambient_temperature 100(2)
_diffrn_detector 'CCD plate'
_diffrn_detector_area_resol_mean 5.2332
_diffrn_detector_type AtlasS2
_diffrn_measured_fraction_theta_full 0.999
_diffrn_measured_fraction_theta_max 0.983
_diffrn_measurement_device 'four-circle diffractometer'
_diffrn_measurement_device_type 'SuperNova, Dual, Cu at zero, AtlasS2'
_diffrn_measurement_method '\w scans'
_diffrn_radiation_monochromator mirror
_diffrn_radiation_probe x-ray
_diffrn_radiation_type 'Cu K\a'
_diffrn_radiation_wavelength 1.54184
_diffrn_reflns_av_R_equivalents 0.0342
_diffrn_reflns_av_unetI/netI 0.0429
_diffrn_reflns_Laue_measured_fraction_full 0.999
_diffrn_reflns_Laue_measured_fraction_max 0.983
_diffrn_reflns_limit_h_max 34
_diffrn_reflns_limit_h_min -40
_diffrn_reflns_limit_k_max 18
_diffrn_reflns_limit_k_min -19
_diffrn_reflns_limit_l_max 31
_diffrn_reflns_limit_l_min -36
_diffrn_reflns_number 38259
_diffrn_reflns_point_group_measured_fraction_full 0.999
_diffrn_reflns_point_group_measured_fraction_max 0.983
_diffrn_reflns_theta_full 67.684
_diffrn_reflns_theta_max 76.453
_diffrn_reflns_theta_min 3.643
_diffrn_source 'sealed X-ray tube'
_diffrn_source_type 'SuperNova (Cu) X-ray Source'
_exptl_absorpt_coefficient_mu 22.027
_exptl_absorpt_correction_T_max 0.409
_exptl_absorpt_correction_T_min 0.166
_exptl_absorpt_correction_type gaussian
_exptl_absorpt_process_details
;
CrysAlisPro, Agilent Technologies,
Version 1.171.37.35 (release 13-08-2014 CrysAlis171 .NET)
(compiled Aug 13 2014,18:06:01)
Numerical absorption correction based on gaussian integration over
   a multifaceted crystal model
Empirical absorption correction using spherical harmonics,
 implemented in SCALE3 ABSPACK scaling algorithm.
;
_exptl_crystal_colour colorless
_exptl_crystal_density_diffrn 1.873
_exptl_crystal_description block
_exptl_crystal_F_000 7672
_exptl_crystal_size_max 0.120
_exptl_crystal_size_mid 0.110
_exptl_crystal_size_min 0.080
_refine_diff_density_max 2.374
_refine_diff_density_min -0.875
_refine_diff_density_rms 0.205
_refine_ls_extinction_method none
_refine_ls_goodness_of_fit_ref 1.090
_refine_ls_hydrogen_treatment constr
_refine_ls_matrix_type full
_refine_ls_number_parameters 1013
_refine_ls_number_reflns 14748
_refine_ls_number_restraints 385
_refine_ls_restrained_S_all 1.087
_refine_ls_R_factor_all 0.0779
_refine_ls_R_factor_gt 0.0667
_refine_ls_shift/su_max 0.001
_refine_ls_shift/su_mean 0.000
_refine_ls_structure_factor_coef Fsqd
_refine_ls_weighting_details 'w=1/[\s^2^(Fo^2^)+(0.1067P)^2^+112.5724P] where P=(Fo^2^+2Fc^2^)/3'
_refine_ls_weighting_scheme calc
_refine_ls_wR_factor_gt 0.1959
_refine_ls_wR_factor_ref 0.2061
_reflns_Friedel_coverage 0.000
_reflns_number_gt 12144
_reflns_number_total 14748
_reflns_threshold_expression 'I > 2\s(I)'
_cod_data_source_file de5035.cif
_cod_data_source_block nitrobenzaldehyde
_cod_original_formula_sum 'C58.32 H48.80 I6 N14.20 O6.61 Zn3'
_cod_database_code 1545865
_shelx_shelxl_version_number 2014/7
_shelx_space_group_comment
;
The symmetry employed for this shelxl refinement is uniquely defined
by the following loop, which should always be used as a source of
symmetry information in preference to the above space-group names.
They are only intended as comments.
;
_shelx_estimated_absorpt_t_min 0.177
_shelx_estimated_absorpt_t_max 0.272

loop_
_space_group_symop_operation_xyz
'x, y, z'
'-x, y, -z+1/2'
'x+1/2, y+1/2, z'
'-x+1/2, y+1/2, -z+1/2'
'-x, -y, -z'
'x, -y, z-1/2'
'-x+1/2, -y+1/2, -z'
'x+1/2, -y+1/2, z-1/2'

loop_
_atom_site_label
_atom_site_type_symbol
_atom_site_fract_x
_atom_site_fract_y
_atom_site_fract_z
_atom_site_U_iso_or_equiv
_atom_site_adp_type
_atom_site_occupancy
_atom_site_site_symmetry_order
_atom_site_calc_flag
_atom_site_refinement_flags_posn
_atom_site_refinement_flags_adp
_atom_site_refinement_flags_occupancy
_atom_site_disorder_assembly
_atom_site_disorder_group
Zn1 Zn 0.32265(4) 0.36550(7) 0.72615(5) 0.0563(3) Uani 1 1 d . . . . .
Zn3 Zn 0.64767(3) 0.60460(7) 0.52759(4) 0.0485(3) Uani 1 1 d . . . . .
N101 N 0.3671(2) 0.3499(5) 0.6830(3) 0.0545(16) Uani 1 1 d . . . . .
C102 C 0.3703(4) 0.2700(6) 0.6642(4) 0.069(3) Uani 1 1 d . . . . .
H102 H 0.3540 0.2233 0.6732 0.082 Uiso 1 1 calc R U . . .
C103 C 0.3968(4) 0.2541(6) 0.6319(4) 0.065(2) Uani 1 1 d . . . . .
H103 H 0.3983 0.1974 0.6188 0.078 Uiso 1 1 calc R U . . .
C104 C 0.4210(2) 0.3217(6) 0.6192(3) 0.0493(17) Uani 1 1 d . . . . .
C105 C 0.4191(3) 0.4020(6) 0.6409(3) 0.057(2) Uani 1 1 d . . . . .
H105 H 0.4365 0.4488 0.6340 0.068 Uiso 1 1 calc R U . . .
C106 C 0.3920(3) 0.4135(6) 0.6724(4) 0.058(2) Uani 1 1 d . . . . .
H106 H 0.3909 0.4690 0.6871 0.070 Uiso 1 1 calc R U . . .
N111 N 0.4433(2) -0.0192(5) 0.4502(3) 0.0535(17) Uani 1 1 d . . . . .
C112 C 0.4234(3) 0.0002(6) 0.4855(3) 0.0540(19) Uani 1 1 d . . . . .
H112 H 0.4035 -0.0405 0.4934 0.065 Uiso 1 1 calc R U . . .
C113 C 0.4299(3) 0.0758(6) 0.5111(3) 0.0514(18) Uani 1 1 d . . . . .
H113 H 0.4147 0.0872 0.5360 0.062 Uiso 1 1 calc R U . . .
C114 C 0.4589(2) 0.1350(5) 0.5001(3) 0.0466(17) Uani 1 1 d . . . . .
C115 C 0.4814(3) 0.1151(6) 0.4649(3) 0.0507(18) Uani 1 1 d . . . . .
H115 H 0.5023 0.1538 0.4575 0.061 Uiso 1 1 calc R U . . .
C116 C 0.4728(3) 0.0371(6) 0.4403(3) 0.056(2) Uani 1 1 d . . . . .
H116 H 0.4882 0.0232 0.4159 0.067 Uiso 1 1 calc R U . . .
N121 N 0.5949(2) 0.5280(5) 0.5267(3) 0.0523(16) Uani 1 1 d . . . . .
C122 C 0.5822(3) 0.4697(5) 0.4927(3) 0.0481(17) Uani 1 1 d . . . . .
H122 H 0.5954 0.4687 0.4656 0.058 Uiso 1 1 calc R U . . .
C123 C 0.5502(3) 0.4107(5) 0.4966(3) 0.0516(19) Uani 1 1 d . . . . .
H123 H 0.5421 0.3694 0.4725 0.062 Uiso 1 1 calc R U . . .
C124 C 0.5304(2) 0.4123(6) 0.5349(3) 0.0480(17) Uani 1 1 d . . . . .
C125 C 0.5435(3) 0.4735(9) 0.5693(4) 0.079(4) Uani 1 1 d . . . . .
H125 H 0.5312 0.4761 0.5970 0.095 Uiso 1 1 calc R U . . .
C126 C 0.5751(3) 0.5307(10) 0.5624(4) 0.082(4) Uani 1 1 d . . . . .
H126 H 0.5828 0.5747 0.5852 0.098 Uiso 1 1 calc R U . . .
C131 C 0.4471(2) 0.3069(6) 0.5825(3) 0.0461(16) Uani 1 1 d . . . . .
N132 N 0.44046(19) 0.2330(5) 0.5586(2) 0.0461(14) Uani 1 1 d . . . . .
C133 C 0.4648(2) 0.2210(5) 0.5261(3) 0.0438(16) Uani 1 1 d . . . . .
N134 N 0.49376(19) 0.2761(5) 0.5158(2) 0.0476(15) Uani 1 1 d . . . . .
C135 C 0.4977(2) 0.3495(5) 0.5419(3) 0.0451(16) Uani 1 1 d . . . . .
N136 N 0.4750(2) 0.3676(4) 0.5755(2) 0.0462(14) Uani 1 1 d . . . . .
N141 N 0.6856(2) 0.5360(4) 0.5783(2) 0.0447(14) Uani 1 1 d . . . . .
C142 C 0.7060(3) 0.5773(5) 0.6156(3) 0.052(2) Uani 1 1 d . . . . .
H142 H 0.7025 0.6389 0.6185 0.062 Uiso 1 1 calc R U . . .
C143 C 0.7317(3) 0.5339(5) 0.6499(3) 0.0491(18) Uani 1 1 d . . . . .
H143 H 0.7462 0.5654 0.6755 0.059 Uiso 1 1 calc R U . . .
C144 C 0.7363(2) 0.4450(5) 0.6470(3) 0.0415(15) Uani 1 1 d . . . . .
C145 C 0.7155(3) 0.4004(5) 0.6088(3) 0.0524(19) Uani 1 1 d . . . . .
H145 H 0.7183 0.3387 0.6057 0.063 Uiso 1 1 calc R U . . .
C146 C 0.6907(3) 0.4490(5) 0.5754(3) 0.054(2) Uani 1 1 d . . . . .
H146 H 0.6764 0.4192 0.5491 0.065 Uiso 1 1 calc R U . . .
N151 N 0.8105(2) -0.0024(4) 0.7214(3) 0.0497(15) Uani 1 1 d . . . . .
C152 C 0.7803(3) 0.0326(6) 0.6910(3) 0.058(2) Uani 1 1 d . . . . .
H152 H 0.7627 -0.0054 0.6711 0.070 Uiso 1 1 calc R U . . .
C153 C 0.7737(3) 0.1225(5) 0.6873(4) 0.059(2) Uani 1 1 d . . . . .
H153 H 0.7516 0.1454 0.6657 0.070 Uiso 1 1 calc R U . . .
C154 C 0.7999(3) 0.1785(5) 0.7156(3) 0.0443(16) Uani 1 1 d . . . . .
C155 C 0.8309(3) 0.1410(5) 0.7470(3) 0.055(2) Uani 1 1 d . . . . .
H155 H 0.8492 0.1771 0.7673 0.066 Uiso 1 1 calc R U . . .
C156 C 0.8352(3) 0.0521(6) 0.7489(3) 0.059(2) Uani 1 1 d . . . . .
H156 H 0.8568 0.0278 0.7707 0.071 Uiso 1 1 calc R U . . .
N161 N 0.8799(2) 0.5480(4) 0.8591(3) 0.0563(19) Uani 1 1 d . . . . .
C162 C 0.8608(4) 0.5892(6) 0.8216(4) 0.086(4) Uani 1 1 d . . . . .
H162 H 0.8632 0.6512 0.8198 0.104 Uiso 1 1 calc R U . . .
C163 C 0.8374(3) 0.5450(6) 0.7850(4) 0.068(3) Uani 1 1 d . . . . .
H163 H 0.8241 0.5762 0.7586 0.082 Uiso 1 1 calc R U . . .
C164 C 0.8338(2) 0.4556(5) 0.7875(3) 0.0414(15) Uani 1 1 d . . . . .
C165 C 0.8527(2) 0.4137(5) 0.8268(3) 0.0455(17) Uani 1 1 d . . . . .
H165 H 0.8502 0.3519 0.8297 0.055 Uiso 1 1 calc R U . . .
C166 C 0.8753(3) 0.4616(5) 0.8622(3) 0.0481(18) Uani 1 1 d . . . . .
H166 H 0.8879 0.4320 0.8894 0.058 Uiso 1 1 calc R U . . .
C171 C 0.7637(2) 0.3974(5) 0.6839(3) 0.0412(15) Uani 1 1 d . . . . .
N172 N 0.76774(19) 0.3095(4) 0.6803(2) 0.0414(13) Uani 1 1 d . . . . .
C173 C 0.7951(2) 0.2754(4) 0.7146(3) 0.0401(15) Uani 1 1 d . . . . .
N174 N 0.8186(2) 0.3178(4) 0.7477(2) 0.0421(13) Uani 1 1 d . . . . .
C175 C 0.8105(2) 0.4052(4) 0.7489(3) 0.0384(14) Uani 1 1 d . . . . .
N176 N 0.7830(2) 0.4471(4) 0.7185(2) 0.0412(13) Uani 1 1 d . . . . .
C201 C 0.8210(3) 0.5258(7) 0.5750(4) 0.067(2) Uani 1 1 d D . . . .
C202 C 0.8086(4) 0.6077(7) 0.5607(4) 0.071(3) Uani 1 1 d D . . . .
H202 H 0.8079 0.6540 0.5825 0.085 Uiso 1 1 calc R U . . .
C203 C 0.7974(4) 0.6213(7) 0.5144(4) 0.072(3) Uani 1 1 d D . . . .
H203 H 0.7885 0.6782 0.5040 0.086 Uiso 1 1 calc R U . . .
C204 C 0.7984(3) 0.5558(7) 0.4819(4) 0.063(2) Uani 1 1 d D . . . .
C205 C 0.8121(4) 0.4724(8) 0.4975(4) 0.073(3) Uani 1 1 d D . . . .
H205 H 0.8138 0.4263 0.4758 0.088 Uiso 1 1 calc R U . . .
C206 C 0.8228(4) 0.4580(9) 0.5438(4) 0.080(3) Uani 1 1 d D . . . .
H206 H 0.8316 0.4014 0.5548 0.096 Uiso 1 1 calc R U . . .
N207 N 0.8326(3) 0.5073(6) 0.6244(4) 0.071(2) Uani 1 1 d D . . . .
O208 O 0.8379(3) 0.5692(6) 0.6517(3) 0.088(2) Uani 1 1 d D . . . .
O209 O 0.8371(3) 0.4305(5) 0.6376(3) 0.079(2) Uani 1 1 d D . . . .
C210 C 0.7857(3) 0.5707(9) 0.4320(4) 0.079(3) Uani 1 1 d D . . . .
H210 H 0.7770 0.6280 0.4222 0.094 Uiso 1 1 calc R U . . .
O211 O 0.7857(3) 0.5146(8) 0.4023(3) 0.092(3) Uani 1 1 d D . . . .
C301 C 0.9423(8) 0.3462(17) 0.7743(8) 0.144(9) Uani 0.704(9) 1 d D U P A 1
C302 C 0.9520(6) 0.4316(16) 0.7824(8) 0.121(9) Uani 0.704(9) 1 d D U P A 1
H302 H 0.9628 0.4532 0.8125 0.146 Uiso 0.704(9) 1 calc R U P A 1
C305 C 0.9451(7) 0.4845(18) 0.7441(7) 0.142(14) Uani 0.704(9) 1 d D . P A 1
H305 H 0.9470 0.5462 0.7485 0.171 Uiso 0.704(9) 1 calc R U P A 1
C304 C 0.9354(6) 0.4531(18) 0.6999(7) 0.143(12) Uani 0.704(9) 1 d D U P A 1
C303 C 0.9276(11) 0.3620(19) 0.6927(9) 0.152(14) Uani 0.704(9) 1 d D . P A 1
H303 H 0.9220 0.3372 0.6624 0.182 Uiso 0.704(9) 1 calc R U P A 1
C306 C 0.9285(10) 0.3129(19) 0.7315(8) 0.148(11) Uani 0.704(9) 1 d D U P A 1
H306 H 0.9193 0.2537 0.7289 0.177 Uiso 0.704(9) 1 calc R U P A 1
N307 N 0.9466(10) 0.2872(19) 0.8148(8) 0.187(13) Uani 0.704(9) 1 d D U P A 1
O308 O 0.9643(8) 0.325(2) 0.8496(8) 0.237(17) Uani 0.704(9) 1 d D U P A 1
O309 O 0.9317(12) 0.212(2) 0.8153(10) 0.253(19) Uani 0.704(9) 1 d D U P A 1
C310 C 0.9320(9) 0.507(2) 0.6586(8) 0.162(11) Uani 0.704(9) 1 d D U P A 1
H310 H 0.9370 0.5675 0.6637 0.195 Uiso 0.704(9) 1 calc R U P A 1
O311 O 0.9237(6) 0.485(2) 0.6188(7) 0.174(11) Uani 0.704(9) 1 d D U P A 1
Zn2A Zn 0.4200(1) -0.1221(3) 0.40637(15) 0.0481(7) Uani 0.817(13) 1 d . . P B 1
I21A I 0.38027(8) -0.22876(10) 0.4500(1) 0.0634(5) Uani 0.817(13) 1 d . . P B 1
I12A I 0.3530(4) 0.3361(4) 0.80835(15) 0.0843(15) Uani 0.65(3) 1 d . . P C 1
I11A I 0.2646(3) 0.2764(5) 0.6885(3) 0.0651(12) Uani 0.65(3) 1 d . . P C 1
I22A I 0.4752(1) -0.16386(17) 0.35689(5) 0.0686(6) Uani 0.817(13) 1 d . . P B 1
I31A I 0.63232(7) 0.75208(18) 0.56558(7) 0.0562(7) Uani 0.72(2) 1 d . . P D 1
I32A I 0.67681(12) 0.5987(2) 0.45282(13) 0.0667(7) Uani 0.72(2) 1 d . . P D 1
I11B I 0.2563(5) 0.2768(8) 0.6799(5) 0.0617(17) Uani 0.35(3) 1 d . . P C 2
I12B I 0.3652(2) 0.3442(4) 0.8103(3) 0.0629(12) Uani 0.35(3) 1 d . . P C 2
I21B I 0.3970(8) -0.2240(4) 0.4372(5) 0.082(4) Uani 0.183(13) 1 d . . P B 2
Zn2B Zn 0.4314(8) -0.1042(10) 0.3990(7) 0.057(4) Uani 0.183(13) 1 d . . P B 2
I22B I 0.4916(7) -0.1374(12) 0.3538(3) 0.090(4) Uani 0.183(13) 1 d . . P B 2
I31B I 0.6294(2) 0.7430(5) 0.5626(3) 0.120(5) Uani 0.28(2) 1 d . . P D 2
I32B I 0.6796(3) 0.5788(16) 0.4506(4) 0.101(3) Uani 0.28(2) 1 d . . P D 2
C401 C 0.5095(11) 0.5038(19) 0.7557(19) 0.182(15) Uani 0.5 1 d D U P E -1
C402 C 0.4772(14) 0.485(2) 0.779(2) 0.174(16) Uani 0.5 1 d D U P E -1
H402 H 0.4629 0.5296 0.7932 0.209 Uiso 0.5 1 calc R U P E -1
C403 C 0.4666(17) 0.399(2) 0.780(2) 0.168(16) Uani 0.5 1 d D U P E -1
H403 H 0.4474 0.3816 0.7999 0.201 Uiso 0.5 1 calc R U P E -1
C404 C 0.4821(17) 0.336(2) 0.754(2) 0.190(16) Uani 0.5 1 d D U P E -1
C405 C 0.5162(19) 0.357(2) 0.731(2) 0.177(16) Uani 0.5 1 d D U P E -1
H405 H 0.5296 0.3138 0.7152 0.213 Uiso 0.5 1 calc R U P E -1
C406 C 0.5290(13) 0.442(2) 0.7328(18) 0.158(15) Uani 0.5 1 d D U P E -1
H406 H 0.5518 0.4579 0.7177 0.190 Uiso 0.5 1 calc R U P E -1
N407 N 0.5276(11) 0.592(2) 0.760(2) 0.226(17) Uani 0.5 1 d D U P E -1
O408 O 0.5070(14) 0.643(3) 0.781(2) 0.30(3) Uani 0.5 1 d D U P E -1
O409 O 0.5634(10) 0.603(2) 0.7519(15) 0.25(2) Uani 0.5 1 d D U P E -1
C410 C 0.4636(18) 0.249(3) 0.7472(19) 0.25(2) Uani 0.5 1 d D U P E -1
H410 H 0.4414 0.2440 0.7222 0.296 Uiso 0.5 1 calc R U P E -1
O411 O 0.473(2) 0.182(3) 0.769(3) 0.40(4) Uani 0.5 1 d D U P E -1
C90A C 0.7236(16) 0.273(3) 0.4553(11) 0.14(2) Uani 0.296(9) 1 d D U P A 2
H90A H 0.7115 0.3164 0.4319 0.166 Uiso 0.296(9) 1 calc R U P A 2
H90B H 0.7133 0.2138 0.4449 0.166 Uiso 0.296(9) 1 calc R U P A 2
C91A C 0.7116(15) 0.294(4) 0.5029(18) 0.20(2) Uani 0.296(9) 1 d D U P A 2
H91A H 0.6810 0.2960 0.5006 0.242 Uiso 0.296(9) 1 calc R U P A 2
H91B H 0.7226 0.3526 0.5131 0.242 Uiso 0.296(9) 1 calc R U P A 2
C92A C 0.7290(17) 0.225(5) 0.5390(18) 0.23(3) Uani 0.296(9) 1 d D U P A 2
H92A H 0.7195 0.2368 0.5692 0.270 Uiso 0.296(9) 1 calc R U P A 2
H92B H 0.7190 0.1657 0.5284 0.270 Uiso 0.296(9) 1 calc R U P A 2
C90B C 0.7901(13) 0.210(2) 0.5356(14) 0.30(2) Uani 0.704(9) 1 d D U P A 1
H90C H 0.7752 0.2663 0.5300 0.357 Uiso 0.704(9) 1 calc R U P A 1
H90D H 0.7753 0.1635 0.5159 0.357 Uiso 0.704(9) 1 calc R U P A 1
C91B C 0.8367(14) 0.217(4) 0.5289(14) 0.37(2) Uani 0.704(9) 1 d D U P A 1
H91C H 0.8463 0.1594 0.5192 0.446 Uiso 0.704(9) 1 calc R U P A 1
H91D H 0.8392 0.2597 0.5038 0.446 Uiso 0.704(9) 1 calc R U P A 1
C92B C 0.8650(17) 0.247(4) 0.574(2) 0.41(3) Uani 0.704(9) 1 d D U P A 1
H92C H 0.8509 0.2931 0.5897 0.491 Uiso 0.704(9) 1 calc R U P A 1
H92D H 0.8911 0.2718 0.5658 0.491 Uiso 0.704(9) 1 calc R U P A 1
C93B C 0.8752(16) 0.167(4) 0.6075(18) 0.36(2) Uani 0.704(9) 1 d D U P A 1
H93C H 0.8979 0.1304 0.5985 0.429 Uiso 0.704(9) 1 calc R U P A 1
H93D H 0.8824 0.1859 0.6403 0.429 Uiso 0.704(9) 1 calc R U P A 1
C94B C 0.833(2) 0.121(3) 0.5988(18) 0.36(2) Uani 0.704(9) 1 d D U P A 1
H94C H 0.8296 0.0867 0.6269 0.438 Uiso 0.704(9) 1 calc R U P A 1
H94D H 0.8335 0.0787 0.5728 0.438 Uiso 0.704(9) 1 calc R U P A 1
C95B C 0.7970(15) 0.185(4) 0.5871(14) 0.34(2) Uani 0.704(9) 1 d D U P A 1
H95C H 0.7715 0.1574 0.5952 0.409 Uiso 0.704(9) 1 calc R U P A 1
H95D H 0.8026 0.2384 0.6062 0.409 Uiso 0.704(9) 1 calc R U P A 1
C90C C 0.936(2) 0.170(4) 0.623(2) 0.16(2) Uani 0.296(9) 1 d D U P A 2
H90E H 0.9232 0.1186 0.6061 0.186 Uiso 0.296(9) 1 calc R U P A 2
H90F H 0.9250 0.1744 0.6534 0.186 Uiso 0.296(9) 1 calc R U P A 2
C91C C 0.984(2) 0.162(4) 0.631(3) 0.18(2) Uani 0.296(9) 1 d D U P A 2
H91E H 0.9919 0.1091 0.6501 0.219 Uiso 0.296(9) 1 calc R U P A 2
H91F H 0.9940 0.1567 0.6012 0.219 Uiso 0.296(9) 1 calc R U P A 2
C92C C 1.002(2) 0.244(6) 0.657(3) 0.22(3) Uani 0.296(9) 1 d D U P A 2
H92E H 1.0327 0.2393 0.6614 0.260 Uiso 0.296(9) 1 calc R U P A 2
H92F H 0.9936 0.2451 0.6886 0.260 Uiso 0.296(9) 1 calc R U P A 2
C93C C 0.989(3) 0.330(5) 0.632(3) 0.23(3) Uani 0.296(9) 1 d D U P A 2
H93E H 1.0007 0.3331 0.6027 0.279 Uiso 0.296(9) 1 calc R U P A 2
H93F H 1.0001 0.3801 0.6520 0.279 Uiso 0.296(9) 1 calc R U P A 2
C94C C 0.941(3) 0.337(4) 0.622(3) 0.21(2) Uani 0.296(9) 1 d D U P A 2
H94E H 0.9294 0.3399 0.6515 0.254 Uiso 0.296(9) 1 calc R U P A 2
H94F H 0.9329 0.3897 0.6034 0.254 Uiso 0.296(9) 1 calc R U P A 2
C95C C 0.926(2) 0.254(5) 0.595(2) 0.17(2) Uani 0.296(9) 1 d D U P A 2
H95E H 0.8952 0.2580 0.5855 0.209 Uiso 0.296(9) 1 calc R U P A 2
H95F H 0.9386 0.2504 0.5660 0.209 Uiso 0.296(9) 1 calc R U P A 2

loop_
_atom_site_aniso_label
_atom_site_aniso_U_11
_atom_site_aniso_U_22
_atom_site_aniso_U_33
_atom_site_aniso_U_23
_atom_site_aniso_U_13
_atom_site_aniso_U_12
Zn1 0.0741(7) 0.0266(5) 0.0715(7) 0.0017(5) 0.0220(6) 0.0106(5)
Zn3 0.0443(5) 0.0396(5) 0.0546(6) 0.0057(4) -0.0160(4) 0.0006(4)
N101 0.059(4) 0.040(4) 0.065(4) -0.004(3) 0.014(3) 0.007(3)
C102 0.080(7) 0.038(4) 0.093(7) 0.002(4) 0.030(6) 0.007(4)
C103 0.076(6) 0.033(4) 0.086(7) -0.007(4) 0.018(5) 0.011(4)
C104 0.043(4) 0.040(4) 0.062(5) 0.001(3) -0.002(3) 0.007(3)
C105 0.050(4) 0.049(5) 0.068(5) -0.008(4) 0.002(4) -0.007(4)
C106 0.058(5) 0.045(4) 0.071(5) -0.014(4) 0.007(4) -0.006(4)
N111 0.055(4) 0.039(3) 0.058(4) -0.002(3) -0.018(3) 0.007(3)
C112 0.048(4) 0.047(4) 0.063(5) -0.006(4) -0.006(4) 0.003(3)
C113 0.048(4) 0.045(4) 0.057(4) -0.003(3) -0.005(3) 0.004(3)
C114 0.040(3) 0.046(4) 0.046(4) -0.002(3) -0.018(3) 0.010(3)
C115 0.043(4) 0.046(4) 0.056(4) -0.006(3) -0.014(3) 0.007(3)
C116 0.058(5) 0.050(5) 0.053(4) -0.015(4) -0.013(4) 0.015(4)
N121 0.041(3) 0.053(4) 0.057(4) -0.010(3) -0.014(3) -0.003(3)
C122 0.058(4) 0.037(4) 0.045(4) 0.004(3) -0.005(3) 0.002(3)
C123 0.065(5) 0.034(4) 0.049(4) 0.001(3) -0.013(4) -0.004(3)
C124 0.039(4) 0.044(4) 0.055(4) -0.004(3) -0.012(3) -0.003(3)
C125 0.057(5) 0.103(9) 0.081(7) -0.041(7) 0.021(5) -0.034(6)
C126 0.060(6) 0.103(9) 0.082(7) -0.047(7) 0.006(5) -0.029(6)
C131 0.037(3) 0.045(4) 0.051(4) -0.002(3) -0.009(3) 0.006(3)
N132 0.036(3) 0.042(3) 0.055(4) -0.004(3) -0.010(3) 0.005(3)
C133 0.033(3) 0.045(4) 0.047(4) 0.000(3) -0.014(3) 0.008(3)
N134 0.034(3) 0.053(4) 0.051(3) -0.004(3) -0.011(3) 0.001(3)
C135 0.038(3) 0.042(4) 0.050(4) 0.000(3) -0.012(3) 0.006(3)
N136 0.039(3) 0.039(3) 0.056(4) -0.004(3) -0.007(3) 0.006(3)
N141 0.043(3) 0.034(3) 0.051(3) 0.003(3) -0.014(3) -0.003(2)
C142 0.056(4) 0.020(3) 0.071(5) -0.002(3) -0.017(4) 0.000(3)
C143 0.052(4) 0.030(3) 0.056(4) -0.002(3) -0.022(3) -0.003(3)
C144 0.042(3) 0.026(3) 0.051(4) 0.001(3) -0.010(3) -0.002(3)
C145 0.064(5) 0.034(4) 0.051(4) -0.004(3) -0.017(4) -0.001(3)
C146 0.070(5) 0.031(4) 0.053(4) 0.000(3) -0.021(4) -0.001(3)
N151 0.063(4) 0.023(3) 0.061(4) 0.002(3) 0.001(3) 0.005(3)
C152 0.063(5) 0.031(4) 0.072(5) 0.000(4) -0.015(4) 0.006(4)
C153 0.065(5) 0.025(4) 0.077(6) -0.001(3) -0.022(4) 0.004(3)
C154 0.052(4) 0.027(3) 0.051(4) 0.004(3) -0.006(3) 0.005(3)
C155 0.074(5) 0.029(4) 0.054(4) -0.001(3) -0.017(4) 0.006(4)
C156 0.080(6) 0.031(4) 0.058(5) 0.000(3) -0.016(4) 0.016(4)
N161 0.066(4) 0.029(3) 0.062(4) 0.009(3) -0.030(3) -0.012(3)
C162 0.112(9) 0.025(4) 0.098(7) 0.019(4) -0.066(7) -0.016(5)
C163 0.083(6) 0.033(4) 0.072(6) 0.011(4) -0.042(5) -0.006(4)
C164 0.043(3) 0.026(3) 0.049(4) -0.001(3) -0.013(3) -0.004(3)
C165 0.051(4) 0.028(3) 0.051(4) 0.004(3) -0.014(3) -0.009(3)
C166 0.056(4) 0.030(3) 0.051(4) 0.006(3) -0.018(3) -0.009(3)
C171 0.041(3) 0.030(3) 0.048(4) 0.001(3) -0.008(3) -0.002(3)
N172 0.043(3) 0.030(3) 0.046(3) 0.002(2) -0.007(2) 0.001(2)
C173 0.045(4) 0.021(3) 0.052(4) 0.000(3) -0.004(3) 0.001(3)
N174 0.045(3) 0.027(3) 0.049(3) 0.005(2) -0.008(3) 0.004(2)
C175 0.042(3) 0.025(3) 0.045(3) 0.004(3) -0.006(3) -0.006(3)
N176 0.046(3) 0.025(3) 0.048(3) 0.000(2) -0.011(3) -0.004(2)
C201 0.055(5) 0.071(7) 0.074(6) 0.011(5) 0.009(4) -0.013(5)
C202 0.068(6) 0.056(6) 0.085(7) 0.000(5) 0.000(5) -0.003(5)
C203 0.077(6) 0.046(5) 0.089(7) 0.009(5) -0.004(6) 0.000(5)
C204 0.051(5) 0.060(6) 0.078(6) -0.002(5) 0.007(4) -0.007(4)
C205 0.068(6) 0.071(7) 0.081(7) -0.013(6) 0.011(5) -0.005(5)
C206 0.075(7) 0.084(8) 0.082(7) 0.001(6) 0.011(6) -0.007(6)
N207 0.065(5) 0.056(5) 0.092(6) 0.003(5) 0.015(4) -0.008(4)
O208 0.115(7) 0.067(5) 0.076(5) 0.001(4) -0.001(5) -0.018(5)
O209 0.080(5) 0.061(5) 0.097(6) 0.023(4) 0.020(4) 0.002(4)
C210 0.056(6) 0.086(8) 0.091(8) 0.007(7) 0.002(5) -0.016(5)
O211 0.078(5) 0.123(8) 0.072(5) -0.022(5) 0.001(4) -0.009(5)
C301 0.078(12) 0.21(3) 0.137(17) -0.053(18) -0.005(13) 0.004(15)
C302 0.050(9) 0.16(2) 0.16(2) -0.019(19) 0.028(12) -0.011(12)
C305 0.072(12) 0.26(4) 0.089(14) -0.05(2) -0.002(11) -0.013(18)
C304 0.053(10) 0.23(3) 0.141(14) 0.022(17) 0.001(10) -0.030(15)
C303 0.13(2) 0.18(4) 0.13(2) 0.01(2) -0.024(19) -0.05(2)
C306 0.120(19) 0.19(3) 0.123(19) -0.03(2) -0.009(16) 0.02(2)
N307 0.117(19) 0.29(4) 0.14(2) -0.04(2) -0.007(17) 0.03(2)
O308 0.119(16) 0.43(5) 0.150(19) -0.14(3) -0.034(14) 0.04(2)
O309 0.18(3) 0.41(6) 0.16(2) -0.06(3) 0.03(2) -0.02(4)
C310 0.085(15) 0.25(3) 0.144(13) 0.033(17) -0.007(11) -0.040(16)
O311 0.086(10) 0.29(3) 0.137(12) 0.028(15) -0.001(9) -0.074(15)
Zn2A 0.0521(13) 0.0255(14) 0.0582(13) -0.0005(9) -0.0208(9) 0.0031(8)
I21A 0.0723(9) 0.0291(4) 0.0826(8) 0.0069(4) -0.0100(7) -0.0021(4)
I12A 0.121(4) 0.0656(17) 0.0689(12) 0.0222(10) 0.0239(15) 0.0539(18)
I11A 0.061(2) 0.0354(9) 0.104(3) -0.0191(14) 0.0271(19) -0.0112(11)
I22A 0.0603(10) 0.0628(8) 0.0746(6) -0.0106(5) -0.0180(5) 0.0210(7)
I31A 0.0573(9) 0.0353(7) 0.0673(11) -0.0077(5) -0.0203(8) 0.0115(5)
I32A 0.0605(13) 0.0783(16) 0.0566(8) 0.0092(6) -0.0068(8) 0.0029(6)
I11B 0.065(4) 0.0284(14) 0.093(3) -0.0079(17) 0.015(3) -0.006(2)
I12B 0.069(2) 0.0294(18) 0.087(2) 0.0124(10) -0.0029(18) 0.009(2)
I21B 0.110(9) 0.038(2) 0.085(4) 0.023(2) -0.028(5) -0.002(3)
Zn2B 0.078(10) 0.019(5) 0.063(6) 0.005(4) -0.028(7) 0.011(5)
I22B 0.081(7) 0.086(6) 0.092(3) -0.018(3) -0.024(4) 0.030(6)
I31B 0.125(6) 0.0268(19) 0.171(9) 0.003(2) -0.107(7) 0.0033(18)
I32B 0.048(2) 0.192(9) 0.062(3) 0.038(5) 0.0101(19) 0.009(5)
C401 0.13(3) 0.11(2) 0.28(4) 0.00(3) -0.07(3) 0.007(19)
C402 0.11(2) 0.14(3) 0.25(4) 0.03(3) -0.03(3) -0.01(2)
C403 0.15(3) 0.13(3) 0.21(3) 0.06(3) -0.03(3) -0.02(3)
C404 0.20(3) 0.15(3) 0.19(3) 0.09(3) -0.07(3) -0.03(3)
C405 0.18(3) 0.12(3) 0.21(4) 0.02(3) -0.05(3) -0.02(3)
C406 0.13(3) 0.10(3) 0.22(3) 0.01(2) -0.07(2) -0.01(2)
N407 0.15(3) 0.11(2) 0.38(4) -0.02(3) -0.08(3) 0.02(2)
O408 0.22(4) 0.16(3) 0.49(7) -0.13(4) -0.09(5) 0.05(3)
O409 0.13(3) 0.11(3) 0.48(6) -0.02(4) -0.05(4) -0.01(2)
C410 0.24(4) 0.24(4) 0.23(4) 0.15(3) -0.06(4) -0.03(4)
O411 0.38(7) 0.37(7) 0.39(7) 0.18(6) -0.10(6) 0.02(6)
C90A 0.24(5) 0.05(2) 0.16(4) -0.06(2) 0.15(4) -0.04(3)
C91A 0.30(5) 0.10(3) 0.21(4) -0.02(3) 0.05(4) -0.06(4)
C92A 0.32(6) 0.12(4) 0.23(5) -0.04(4) 0.02(5) -0.05(5)
C90B 0.49(4) 0.15(2) 0.33(3) -0.17(2) 0.33(3) -0.18(3)
C91B 0.54(5) 0.25(3) 0.37(4) -0.20(3) 0.21(4) -0.11(3)
C92B 0.57(5) 0.30(4) 0.39(4) -0.17(3) 0.19(4) -0.06(4)
C93B 0.56(5) 0.22(4) 0.34(4) -0.15(3) 0.23(4) -0.09(4)
C94B 0.55(5) 0.24(4) 0.35(4) -0.15(3) 0.26(4) -0.07(3)
C95B 0.54(5) 0.20(3) 0.35(4) -0.15(3) 0.27(4) -0.11(3)
C90C 0.19(4) 0.15(4) 0.13(3) -0.08(3) 0.03(3) 0.01(3)
C91C 0.23(4) 0.18(4) 0.14(3) -0.06(3) 0.02(4) 0.01(4)
C92C 0.24(4) 0.21(4) 0.19(4) -0.02(4) 0.02(4) 0.01(4)
C93C 0.24(4) 0.25(4) 0.22(4) -0.02(4) 0.04(4) 0.00(4)
C94C 0.21(4) 0.24(4) 0.20(4) -0.05(4) 0.05(4) 0.00(4)
C95C 0.19(4) 0.20(4) 0.14(3) -0.08(3) 0.04(3) -0.01(4)

loop_
_atom_type_symbol
_atom_type_description
_atom_type_scat_dispersion_real
_atom_type_scat_dispersion_imag
_atom_type_scat_source
C C 0.0181 0.0091 'International Tables Vol C Tables 4.2.6.8 and 6.1.1.4'
H H 0.0000 0.0000 'International Tables Vol C Tables 4.2.6.8 and 6.1.1.4'
N N 0.0311 0.0180 'International Tables Vol C Tables 4.2.6.8 and 6.1.1.4'
Zn Zn -1.5491 0.6778 'International Tables Vol C Tables 4.2.6.8 and 6.1.1.4'
I I -0.3257 6.8362 'International Tables Vol C Tables 4.2.6.8 and 6.1.1.4'
O O 0.0492 0.0322 'International Tables Vol C Tables 4.2.6.8 and 6.1.1.4'

loop_
_exptl_crystal_face_index_h
_exptl_crystal_face_index_k
_exptl_crystal_face_index_l
_exptl_crystal_face_perp_dist
_exptl_oxdiff_crystal_face_indexfrac_h
_exptl_oxdiff_crystal_face_indexfrac_k
_exptl_oxdiff_crystal_face_indexfrac_l
_exptl_oxdiff_crystal_face_x
_exptl_oxdiff_crystal_face_y
_exptl_oxdiff_crystal_face_z
20 0 4 0.0513 19.7274 -0.3650 4.1068 -0.2845 0.9586 -0.0090
-17 -1 13 0.0297 -17.0136 -1.0014 13.0118 -0.3135 -0.6627 -0.6751
-12 -1 17 0.0243 -12.0173 -1.0027 17.0132 -0.4571 -0.3836 -0.8147
7 9 0 0.0674 6.9934 9.0006 0.0045 0.7334 0.5192 -0.3623
-6 -9 7 0.0589 -6.0004 -9.0022 6.9998 -0.9287 -0.3916 0.0555
1 -9 -9 0.0422 1.0163 -8.9994 -9.0123 -0.5495 -0.2507 0.8315
-1 9 9 0.0601 -1.0163 8.9994 9.0123 0.5495 0.2507 -0.8315
5 9 -6 0.0766 4.9993 9.0021 -5.9990 0.9091 0.3566 -0.1085
3 2 -18 0.0390 3.0169 2.0039 -18.0112 0.6361 -0.0256 0.7407
1 0 -19 0.0411 1.0194 0.0040 -19.0127 0.5032 -0.1733 0.8626
-10 2 -15 0.0604 -9.9870 2.0044 -15.0062 0.6495 -0.5964 0.5011
-5 4 17 0.0420 -5.0208 3.9973 17.0150 -0.0721 0.0497 -0.9910
-13 5 12 0.0502 -13.0170 4.9993 12.0143 0.2071 -0.3593 -0.8770
-18 2 -8 0.0632 -17.9947 2.0037 -7.9997 0.5192 -0.8879 0.1218
5 -5 -16 0.0380 5.0206 -4.9977 -16.0151 -0.0419 -0.0596 0.9925
20 1 -9 0.0554 20.0097 1.0003 -9.0099 0.1843 0.8487 0.5194
7 -1 17 0.0392 6.9840 -1.0045 17.0089 -0.5944 0.5013 -0.6617
-17 1 13 0.0285 -17.0152 0.9989 13.0131 -0.1393 -0.6198 -0.7681
19 4 1 0.0571 18.9971 3.9986 0.9990 0.1843 0.9823 -0.0780
-10 6 13 0.0499 -10.0187 5.9989 13.0149 0.2457 -0.1865 -0.9444
18 -3 5 0.0437 17.8398 -3.3344 5.4659 -0.5660 0.8227 0.0527
18 -4 2 0.0429 18.4961 -4.0632 2.3778 -0.5514 0.8017 0.2306
-8 7 -9 0.0893 -8.2257 7.3012 -9.2170 0.9428 -0.3333 0.0089
15 -7 1 0.0519 14.9140 -6.8404 0.9616 -0.7294 0.5588 0.3946

loop_
_geom_angle_atom_site_label_1
_geom_angle_atom_site_label_2
_geom_angle_atom_site_label_3
_geom_angle
_geom_angle_site_symmetry_1
_geom_angle_site_symmetry_3
N151 Zn1 N101 102.6(3) 3_455 .
N151 Zn1 I11A 112.7(3) 3_455 .
N101 Zn1 I11A 103.3(3) . .
N151 Zn1 I12A 106.6(3) 3_455 .
N101 Zn1 I12A 110.2(3) . .
I11A Zn1 I12A 120.1(5) . .
N151 Zn1 I12B 104.6(2) 3_455 .
N101 Zn1 I12B 103.1(3) . .
N151 Zn1 I11B 108.8(3) 3_455 .
N101 Zn1 I11B 102.7(4) . .
I12B Zn1 I11B 131.6(3) . .
N141 Zn3 N121 97.6(3) . .
N141 Zn3 I31B 107.3(3) . .
N121 Zn3 I31B 103.8(3) . .
N141 Zn3 I32A 109.8(2) . .
N121 Zn3 I32A 112.9(2) . .
N141 Zn3 I31A 105.6(2) . .
N121 Zn3 I31A 106.4(2) . .
I32A Zn3 I31A 121.62(10) . .
N141 Zn3 I32B 105.1(4) . .
N121 Zn3 I32B 109.6(4) . .
I31B Zn3 I32B 129.1(5) . .
C106 N101 C102 118.8(8) . .
C106 N101 Zn1 124.2(6) . .
C102 N101 Zn1 117.0(7) . .
N101 C102 C103 121.8(9) . .
N101 C102 H102 119.1 . .
C103 C102 H102 119.1 . .
C104 C103 C102 119.1(9) . .
C104 C103 H103 120.5 . .
C102 C103 H103 120.5 . .
C103 C104 C105 118.4(9) . .
C103 C104 C131 119.4(8) . .
C105 C104 C131 122.1(8) . .
C106 C105 C104 119.4(9) . .
C106 C105 H105 120.3 . .
C104 C105 H105 120.3 . .
N101 C106 C105 122.3(8) . .
N101 C106 H106 118.9 . .
C105 C106 H106 118.9 . .
C112 N111 C116 118.0(8) . .
C112 N111 Zn2B 131.8(10) . .
C116 N111 Zn2B 108.9(10) . .
C112 N111 Zn2A 117.5(6) . .
C116 N111 Zn2A 123.5(6) . .
N111 C112 C113 123.6(9) . .
N111 C112 H112 118.2 . .
C113 C112 H112 118.2 . .
C112 C113 C114 118.7(9) . .
C112 C113 H113 120.7 . .
C114 C113 H113 120.7 . .
C115 C114 C113 119.1(8) . .
C115 C114 C133 121.4(8) . .
C113 C114 C133 119.4(8) . .
C114 C115 C116 118.8(9) . .
C114 C115 H115 120.6 . .
C116 C115 H115 120.6 . .
N111 C116 C115 121.8(9) . .
N111 C116 H116 119.1 . .
C115 C116 H116 119.1 . .
C126 N121 C122 118.1(8) . .
C126 N121 Zn3 118.6(6) . .
C122 N121 Zn3 123.0(6) . .
N121 C122 C123 121.3(8) . .
N121 C122 H122 119.4 . .
C123 C122 H122 119.4 . .
C124 C123 C122 120.2(8) . .
C124 C123 H123 119.9 . .
C122 C123 H123 119.9 . .
C123 C124 C125 117.8(8) . .
C123 C124 C135 122.7(7) . .
C125 C124 C135 119.5(9) . .
C126 C125 C124 118.4(10) . .
C126 C125 H125 120.8 . .
C124 C125 H125 120.8 . .
N121 C126 C125 124.1(10) . .
N121 C126 H126 117.9 . .
C125 C126 H126 117.9 . .
N132 C131 N136 125.1(8) . .
N132 C131 C104 116.1(8) . .
N136 C131 C104 118.8(7) . .
C131 N132 C133 114.8(7) . .
N134 C133 N132 126.0(7) . .
N134 C133 C114 118.5(7) . .
N132 C133 C114 115.5(7) . .
C133 N134 C135 114.2(7) . .
N136 C135 N134 124.5(8) . .
N136 C135 C124 117.1(7) . .
N134 C135 C124 118.3(8) . .
C131 N136 C135 115.4(7) . .
C146 N141 C142 117.7(7) . .
C146 N141 Zn3 121.5(5) . .
C142 N141 Zn3 120.8(5) . .
N141 C142 C143 122.4(7) . .
N141 C142 H142 118.8 . .
C143 C142 H142 118.8 . .
C144 C143 C142 119.6(7) . .
C144 C143 H143 120.2 . .
C142 C143 H143 120.2 . .
C143 C144 C145 119.2(7) . .
C143 C144 C171 120.1(7) . .
C145 C144 C171 120.6(7) . .
C146 C145 C144 117.6(7) . .
C146 C145 H145 121.2 . .
C144 C145 H145 121.2 . .
N141 C146 C145 123.4(7) . .
N141 C146 H146 118.3 . .
C145 C146 H146 118.3 . .
C152 N151 C156 117.9(7) . .
C152 N151 Zn1 123.5(6) . 3_545
C156 N151 Zn1 118.5(6) . 3_545
N151 C152 C153 122.5(8) . .
N151 C152 H152 118.8 . .
C153 C152 H152 118.8 . .
C154 C153 C152 119.0(8) . .
C154 C153 H153 120.5 . .
C152 C153 H153 120.5 . .
C155 C154 C153 117.6(7) . .
C155 C154 C173 119.3(7) . .
C153 C154 C173 123.0(7) . .
C156 C155 C154 119.9(8) . .
C156 C155 H155 120.0 . .
C154 C155 H155 120.0 . .
N151 C156 C155 123.0(8) . .
N151 C156 H156 118.5 . .
C155 C156 H156 118.5 . .
C162 N161 C166 118.6(7) . .
C162 N161 Zn2B 120.3(8) . 8_556
C166 N161 Zn2B 117.4(7) . 8_556
C162 N161 Zn2A 117.2(6) . 8_556
C166 N161 Zn2A 124.0(5) . 8_556
N161 C162 C163 122.4(8) . .
N161 C162 H162 118.8 . .
C163 C162 H162 118.8 . .
C164 C163 C162 118.9(8) . .
C164 C163 H163 120.5 . .
C162 C163 H163 120.5 . .
C163 C164 C165 118.4(7) . .
C163 C164 C175 121.1(7) . .
C165 C164 C175 120.5(6) . .
C164 C165 C166 119.8(7) . .
C164 C165 H165 120.1 . .
C166 C165 H165 120.1 . .
N161 C166 C165 121.8(7) . .
N161 C166 H166 119.1 . .
C165 C166 H166 119.1 . .
N176 C171 N172 125.3(7) . .
N176 C171 C144 115.6(6) . .
N172 C171 C144 119.1(6) . .
C173 N172 C171 112.9(6) . .
N174 C173 N172 127.4(6) . .
N174 C173 C154 115.3(6) . .
N172 C173 C154 117.2(6) . .
C173 N174 C175 114.1(6) . .
N176 C175 N174 124.7(6) . .
N176 C175 C164 118.5(6) . .
N174 C175 C164 116.8(6) . .
C175 N176 C171 115.1(6) . .
C202 C201 C206 121.9(11) . .
C202 C201 N207 120.1(11) . .
C206 C201 N207 118.0(11) . .
C203 C202 C201 117.9(11) . .
C203 C202 H202 121.1 . .
C201 C202 H202 121.1 . .
C202 C203 C204 122.7(10) . .
C202 C203 H203 118.7 . .
C204 C203 H203 118.7 . .
C203 C204 C205 118.3(10) . .
C203 C204 C210 122.3(11) . .
C205 C204 C210 119.3(10) . .
C206 C205 C204 119.4(11) . .
C206 C205 H205 120.3 . .
C204 C205 H205 120.3 . .
C205 C206 C201 119.9(13) . .
C205 C206 H206 120.1 . .
C201 C206 H206 120.1 . .
O208 N207 O209 121.9(11) . .
O208 N207 C201 118.6(9) . .
O209 N207 C201 119.4(10) . .
O211 C210 C204 124.3(13) . .
O211 C210 H210 117.8 . .
C204 C210 H210 117.8 . .
C302 C301 C306 124(2) . .
C302 C301 N307 117.2(19) . .
C306 C301 N307 119(2) . .
C301 C302 C305 115(2) . .
C301 C302 H302 122.6 . .
C305 C302 H302 122.6 . .
C304 C305 C302 123(2) . .
C304 C305 H305 118.4 . .
C302 C305 H305 118.4 . .
C305 C304 C303 119.6(19) . .
C305 C304 C310 124(2) . .
C303 C304 C310 116(2) . .
C306 C303 C304 116(2) . .
C306 C303 H303 122.1 . .
C304 C303 H303 122.1 . .
C303 C306 C301 121(2) . .
C303 C306 H306 119.3 . .
C301 C306 H306 119.3 . .
O308 N307 O309 124(3) . .
O308 N307 C301 110(2) . .
O309 N307 C301 125(2) . .
O311 C310 C304 129(3) . .
O311 C310 H310 115.6 . .
C304 C310 H310 115.6 . .
N161 Zn2A N111 97.6(3) 8_455 .
N161 Zn2A I21A 111.1(3) 8_455 .
N111 Zn2A I21A 110.1(3) . .
N161 Zn2A I22A 101.0(3) 8_455 .
N111 Zn2A I22A 108.0(3) . .
I21A Zn2A I22A 125.31(16) . .
N111 Zn2B N161 101.8(8) . 8_455
N111 Zn2B I21B 101.4(9) . .
N161 Zn2B I21B 99.9(8) 8_455 .
N111 Zn2B I22B 115.9(8) . .
N161 Zn2B I22B 114.3(9) 8_455 .
I21B Zn2B I22B 120.8(7) . .
C402 C401 C406 123(2) . .
C402 C401 N407 118(2) . .
C406 C401 N407 118(2) . .
C401 C402 C403 115(2) . .
C401 C402 H402 122.3 . .
C403 C402 H402 122.3 . .
C404 C403 C402 124(3) . .
C404 C403 H403 118.2 . .
C402 C403 H403 118.2 . .
C403 C404 C405 118(2) . .
C403 C404 C410 123(3) . .
C405 C404 C410 119(3) . .
C406 C405 C404 118(2) . .
C406 C405 H405 121.2 . .
C404 C405 H405 121.2 . .
C405 C406 C401 121(2) . .
C405 C406 H406 119.5 . .
C401 C406 H406 119.5 . .
O408 N407 O409 127(3) . .
O408 N407 C401 112(2) . .
O409 N407 C401 119(2) . .
O411 C410 C404 129(4) . .
O411 C410 H410 115.4 . .
C404 C410 H410 115.4 . .
C91A C90A C92A 106(3) . 7_656
C91A C90A H90A 110.4 . .
C92A C90A H90A 110.4 7_656 .
C91A C90A H90B 110.4 . .
C92A C90A H90B 110.4 7_656 .
H90A C90A H90B 108.6 . .
C90A C91A C92A 111(3) . .
C90A C91A H91A 109.5 . .
C92A C91A H91A 109.5 . .
C90A C91A H91B 109.5 . .
C92A C91A H91B 109.5 . .
H91A C91A H91B 108.1 . .
C90A C92A C91A 109(3) 7_656 .
C90A C92A H92A 109.9 7_656 .
C91A C92A H92A 109.9 . .
C90A C92A H92B 109.9 7_656 .
C91A C92A H92B 109.9 . .
H92A C92A H92B 108.3 . .
C95B C90B C91B 98(2) . .
C95B C90B H90C 112.2 . .
C91B C90B H90C 112.2 . .
C95B C90B H90D 112.2 . .
C91B C90B H90D 112.2 . .
H90C C90B H90D 109.8 . .
C92B C91B C90B 113(2) . .
C92B C91B H91C 109.1 . .
C90B C91B H91C 109.1 . .
C92B C91B H91D 109.1 . .
C90B C91B H91D 109.1 . .
H91C C91B H91D 107.8 . .
C91B C92B C93B 110(3) . .
C91B C92B H92C 109.6 . .
C93B C92B H92C 109.6 . .
C91B C92B H92D 109.6 . .
C93B C92B H92D 109.6 . .
H92C C92B H92D 108.2 . .
C94B C93B C92B 99(2) . .
C94B C93B H93C 112.0 . .
C92B C93B H93C 112.0 . .
C94B C93B H93D 112.0 . .
C92B C93B H93D 112.0 . .
H93C C93B H93D 109.7 . .
C93B C94B C95B 113(2) . .
C93B C94B H94C 109.1 . .
C95B C94B H94C 109.1 . .
C93B C94B H94D 109.1 . .
C95B C94B H94D 109.1 . .
H94C C94B H94D 107.8 . .
C90B C95B C94B 112(2) . .
C90B C95B H95C 109.2 . .
C94B C95B H95C 109.2 . .
C90B C95B H95D 109.2 . .
C94B C95B H95D 109.2 . .
H95C C95B H95D 107.9 . .
C95C C90C C91C 106(3) . .
C95C C90C H90E 110.4 . .
C91C C90C H90E 110.4 . .
C95C C90C H90F 110.4 . .
C91C C90C H90F 110.4 . .
H90E C90C H90F 108.6 . .
C92C C91C C90C 109(3) . .
C92C C91C H91E 109.9 . .
C90C C91C H91E 109.9 . .
C92C C91C H91F 109.9 . .
C90C C91C H91F 109.9 . .
H91E C91C H91F 108.3 . .
C91C C92C C93C 114(3) . .
C91C C92C H92E 108.8 . .
C93C C92C H92E 108.8 . .
C91C C92C H92F 108.8 . .
C93C C92C H92F 108.8 . .
H92E C92C H92F 107.7 . .
C92C C93C C94C 110(3) . .
C92C C93C H93E 109.6 . .
C94C C93C H93E 109.6 . .
C92C C93C H93F 109.6 . .
C94C C93C H93F 109.6 . .
H93E C93C H93F 108.1 . .
C95C C94C C93C 107(3) . .
C95C C94C H94E 110.3 . .
C93C C94C H94E 110.3 . .
C95C C94C H94F 110.3 . .
C93C C94C H94F 110.3 . .
H94E C94C H94F 108.5 . .
C90C C95C C94C 112(3) . .
C90C C95C H95E 109.2 . .
C94C C95C H95E 109.2 . .
C90C C95C H95F 109.2 . .
C94C C95C H95F 109.2 . .
H95E C95C H95F 107.9 . .

loop_
_geom_bond_atom_site_label_1
_geom_bond_atom_site_label_2
_geom_bond_distance
_geom_bond_site_symmetry_2
Zn1 N151 2.054(6) 3_455
Zn1 N101 2.064(8) .
Zn1 I11A 2.453(8) .
Zn1 I12A 2.487(6) .
Zn1 I12B 2.648(7) .
Zn1 I11B 2.731(15) .
Zn3 N141 2.064(6) .
Zn3 N121 2.077(7) .
Zn3 I31B 2.454(9) .
Zn3 I32A 2.495(4) .
Zn3 I31A 2.585(3) .
Zn3 I32B 2.628(13) .
N101 C106 1.327(12) .
N101 C102 1.345(12) .
C102 C103 1.384(15) .
C102 H102 0.9500 .
C103 C104 1.379(14) .
C103 H103 0.9500 .
C104 C105 1.381(13) .
C104 C131 1.477(12) .
C105 C106 1.375(14) .
C105 H105 0.9500 .
C106 H106 0.9500 .
N111 C112 1.322(13) .
N111 C116 1.350(14) .
N111 Zn2B 1.969(19) .
N111 Zn2A 2.093(8) .
C112 C113 1.373(12) .
C112 H112 0.9500 .
C113 C114 1.378(13) .
C113 H113 0.9500 .
C114 C115 1.372(13) .
C114 C133 1.512(11) .
C115 C116 1.395(12) .
C115 H115 0.9500 .
C116 H116 0.9500 .
N121 C126 1.298(14) .
N121 C122 1.347(11) .
C122 C123 1.394(12) .
C122 H122 0.9500 .
C123 C124 1.365(13) .
C123 H123 0.9500 .
C124 C125 1.388(13) .
C124 C135 1.469(12) .
C125 C126 1.386(16) .
C125 H125 0.9500 .
C126 H126 0.9500 .
C131 N132 1.323(11) .
C131 N136 1.334(11) .
N132 C133 1.332(11) .
C133 N134 1.330(11) .
N134 C135 1.347(11) .
C135 N136 1.335(11) .
N141 C146 1.340(11) .
N141 C142 1.343(10) .
C142 C143 1.372(11) .
C142 H142 0.9500 .
C143 C144 1.368(10) .
C143 H143 0.9500 .
C144 C145 1.390(10) .
C144 C171 1.480(10) .
C145 C146 1.384(11) .
C145 H145 0.9500 .
C146 H146 0.9500 .
N151 C152 1.334(11) .
N151 C156 1.335(12) .
N151 Zn1 2.054(6) 3_545
C152 C153 1.389(11) .
C152 H152 0.9500 .
C153 C154 1.388(12) .
C153 H153 0.9500 .
C154 C155 1.381(11) .
C154 C173 1.486(9) .
C155 C156 1.362(11) .
C155 H155 0.9500 .
C156 H156 0.9500 .
N161 C162 1.329(11) .
N161 C166 1.331(10) .
N161 Zn2B 2.079(19) 8_556
N161 Zn2A 2.084(7) 8_556
C162 C163 1.389(13) .
C162 H162 0.9500 .
C163 C164 1.370(11) .
C163 H163 0.9500 .
C164 C165 1.373(10) .
C164 C175 1.475(9) .
C165 C166 1.380(10) .
C165 H165 0.9500 .
C166 H166 0.9500 .
C171 N176 1.339(9) .
C171 N172 1.352(10) .
N172 C173 1.340(9) .
C173 N174 1.309(10) .
N174 C175 1.360(9) .
C175 N176 1.327(9) .
C201 C202 1.358(15) .
C201 C206 1.381(17) .
C201 N207 1.456(14) .
C202 C203 1.358(16) .
C202 H202 0.9500 .
C203 C204 1.376(15) .
C203 H203 0.9500 .
C204 C205 1.401(16) .
C204 C210 1.465(16) .
C205 C206 1.360(17) .
C205 H205 0.9500 .
C206 H206 0.9500 .
N207 O208 1.229(12) .
N207 O209 1.233(12) .
C210 O211 1.214(15) .
C210 H210 0.9500 .
C301 C302 1.35(2) .
C301 C306 1.36(2) .
C301 N307 1.47(2) .
C302 C305 1.37(2) .
C302 H302 0.9500 .
C305 C304 1.36(2) .
C305 H305 0.9500 .
C304 C303 1.42(2) .
C304 C310 1.44(2) .
C303 C306 1.35(2) .
C303 H303 0.9500 .
C306 H306 0.9500 .
N307 O308 1.23(2) .
N307 O309 1.25(2) .
C310 O311 1.19(2) .
C310 H310 0.9500 .
Zn2A N161 2.084(7) 8_455
Zn2A I21A 2.531(3) .
Zn2A I22A 2.542(4) .
I21B Zn2B 2.487(14) .
Zn2B N161 2.079(19) 8_455
Zn2B I22B 2.56(2) .
C401 C402 1.36(2) .
C401 C406 1.37(2) .
C401 N407 1.47(2) .
C402 C403 1.37(2) .
C402 H402 0.9500 .
C403 C404 1.36(2) .
C403 H403 0.9500 .
C404 C405 1.41(2) .
C404 C410 1.45(2) .
C405 C406 1.35(2) .
C405 H405 0.9500 .
C406 H406 0.9500 .
N407 O408 1.23(2) .
N407 O409 1.24(2) .
C410 O411 1.20(2) .
C410 H410 0.9500 .
C90A C91A 1.53(2) .
C90A C92A 1.53(2) 7_656
C90A H90A 0.9900 .
C90A H90B 0.9900 .
C91A C92A 1.54(2) .
C91A H91A 0.9900 .
C91A H91B 0.9900 .
C92A C90A 1.53(2) 7_656
C92A H92A 0.9900 .
C92A H92B 0.9900 .
C90B C95B 1.526(19) .
C90B C91B 1.56(2) .
C90B H90C 0.9900 .
C90B H90D 0.9900 .
C91B C92B 1.55(2) .
C91B H91C 0.9900 .
C91B H91D 0.9900 .
C92B C93B 1.56(2) .
C92B H92C 0.9900 .
C92B H92D 0.9900 .
C93B C94B 1.52(2) .
C93B H93C 0.9900 .
C93B H93D 0.9900 .
C94B C95B 1.537(19) .
C94B H94C 0.9900 .
C94B H94D 0.9900 .
C95B H95C 0.9900 .
C95B H95D 0.9900 .
C90C C95C 1.53(2) .
C90C C91C 1.54(2) .
C90C H90E 0.9900 .
C90C H90F 0.9900 .
C91C C92C 1.53(2) .
C91C H91E 0.9900 .
C91C H91F 0.9900 .
C92C C93C 1.53(2) .
C92C H92E 0.9900 .
C92C H92F 0.9900 .
C93C C94C 1.54(2) .
C93C H93E 0.9900 .
C93C H93F 0.9900 .
C94C C95C 1.54(2) .
C94C H94E 0.9900 .
C94C H94F 0.9900 .
C95C H95E 0.9900 .
C95C H95F 0.9900 .

loop_
_geom_hbond_atom_site_label_D
_geom_hbond_atom_site_label_H
_geom_hbond_atom_site_label_A
_geom_hbond_distance_DH
_geom_hbond_distance_HA
_geom_hbond_distance_DA
_geom_hbond_angle_DHA
_geom_hbond_site_symmetry_A
C102 H102 O208 0.95 2.47 3.243(14) 138.7 3_445
C102 H102 I11A 0.95 3.12 3.618(13) 114.7 .
C102 H102 I11B 0.95 3.32 3.811(19) 114.4 .
C112 H112 I21A 0.95 3.18 3.846(9) 128.6 .
C112 H112 I21B 0.95 3.23 3.745(11) 116.0 .
C116 H116 I22A 0.95 3.32 3.913(9) 122.4 .
C116 H116 I22B 0.95 3.05 3.768(12) 133.5 .
C122 H122 I32B 0.95 3.30 3.931(13) 125.9 .
C126 H126 I31A 0.95 3.24 3.850(13) 123.6 .
C126 H126 I31B 0.95 3.10 3.688(16) 121.6 .
C142 H142 I31A 0.95 3.09 3.736(8) 126.7 .
C142 H142 I11B 0.95 3.12 3.810(15) 130.5 3
C142 H142 I31B 0.95 3.11 3.723(10) 123.4 .
C143 H143 I11A 0.95 3.28 3.965(10) 130.3 3
C143 H143 I11B 0.95 3.24 3.861(15) 124.8 3
C152 H152 O211 0.95 2.46 3.283(12) 144.6 7_656
C156 H156 I12A 0.95 3.13 3.725(9) 122.3 3_545
C156 H156 I12B 0.95 3.02 3.698(10) 129.2 3_545
C162 H162 I12A 0.95 2.85 3.788(10) 168.5 3
C162 H162 I12B 0.95 2.96 3.906(10) 176.1 3
C166 H166 N111 0.95 2.69 3.251(10) 118.7 8_556
C166 H166 I31A 0.95 3.15 3.850(8) 131.9 4_646
C166 H166 I31B 0.95 3.28 3.999(12) 133.6 4_646
C210 H210 I11B 0.95 3.33 4.064(19) 135.3 5_666

loop_
_geom_torsion_atom_site_label_1
_geom_torsion_atom_site_label_2
_geom_torsion_atom_site_label_3
_geom_torsion_atom_site_label_4
_geom_torsion
_geom_torsion_site_symmetry_1
_geom_torsion_site_symmetry_4
C106 N101 C102 C103 -4.2(17) . .
Zn1 N101 C102 C103 174.9(9) . .
N101 C102 C103 C104 0.9(18) . .
C102 C103 C104 C105 2.9(16) . .
C102 C103 C104 C131 -175.7(9) . .
C103 C104 C105 C106 -3.3(14) . .
C131 C104 C105 C106 175.2(8) . .
C102 N101 C106 C105 3.8(16) . .
Zn1 N101 C106 C105 -175.2(7) . .
C104 C105 C106 N101 -0.1(15) . .
C116 N111 C112 C113 2.8(12) . .
Zn2B N111 C112 C113 -162.6(9) . .
Zn2A N111 C112 C113 -166.5(7) . .
N111 C112 C113 C114 -0.6(13) . .
C112 C113 C114 C115 -2.1(11) . .
C112 C113 C114 C133 176.5(7) . .
C113 C114 C115 C116 2.5(11) . .
C133 C114 C115 C116 -176.1(7) . .
C112 N111 C116 C115 -2.4(12) . .
Zn2B N111 C116 C115 166.1(8) . .
Zn2A N111 C116 C115 166.2(6) . .
C114 C115 C116 N111 -0.2(12) . .
C126 N121 C122 C123 -3.2(14) . .
Zn3 N121 C122 C123 170.7(6) . .
N121 C122 C123 C124 1.2(13) . .
C122 C123 C124 C125 -0.4(14) . .
C122 C123 C124 C135 -177.3(7) . .
C123 C124 C125 C126 1.6(18) . .
C135 C124 C125 C126 178.5(11) . .
C122 N121 C126 C125 5(2) . .
Zn3 N121 C126 C125 -169.7(12) . .
C124 C125 C126 N121 -4(2) . .
C103 C104 C131 N132 10.6(12) . .
C105 C104 C131 N132 -167.9(8) . .
C103 C104 C131 N136 -169.7(8) . .
C105 C104 C131 N136 11.8(12) . .
N136 C131 N132 C133 1.0(11) . .
C104 C131 N132 C133 -179.2(6) . .
C131 N132 C133 N134 -0.9(10) . .
C131 N132 C133 C114 177.3(6) . .
C115 C114 C133 N134 -3.2(10) . .
C113 C114 C133 N134 178.2(7) . .
C115 C114 C133 N132 178.5(7) . .
C113 C114 C133 N132 -0.1(10) . .
N132 C133 N134 C135 0.4(10) . .
C114 C133 N134 C135 -177.7(6) . .
C133 N134 C135 N136 0.0(10) . .
C133 N134 C135 C124 176.8(6) . .
C123 C124 C135 N136 -167.0(7) . .
C125 C124 C135 N136 16.2(12) . .
C123 C124 C135 N134 16.0(11) . .
C125 C124 C135 N134 -160.8(10) . .
N132 C131 N136 C135 -0.7(11) . .
C104 C131 N136 C135 179.5(7) . .
N134 C135 N136 C131 0.2(11) . .
C124 C135 N136 C131 -176.6(7) . .
C146 N141 C142 C143 0.8(14) . .
Zn3 N141 C142 C143 -179.6(7) . .
N141 C142 C143 C144 -1.5(15) . .
C142 C143 C144 C145 1.3(14) . .
C142 C143 C144 C171 -179.5(8) . .
C143 C144 C145 C146 -0.5(14) . .
C171 C144 C145 C146 -179.6(8) . .
C142 N141 C146 C145 0.1(15) . .
Zn3 N141 C146 C145 -179.5(8) . .
C144 C145 C146 N141 -0.2(16) . .
C156 N151 C152 C153 -0.5(16) . .
Zn1 N151 C152 C153 -177.5(8) 3_545 .
N151 C152 C153 C154 1.3(17) . .
C152 C153 C154 C155 -1.5(15) . .
C152 C153 C154 C173 -179.2(9) . .
C153 C154 C155 C156 1.0(15) . .
C173 C154 C155 C156 178.8(9) . .
C152 N151 C156 C155 0.0(16) . .
Zn1 N151 C156 C155 177.1(8) 3_545 .
C154 C155 C156 N151 -0.2(17) . .
C166 N161 C162 C163 -2(2) . .
Zn2B N161 C162 C163 155.6(14) 8_556 .
Zn2A N161 C162 C163 172.0(11) 8_556 .
N161 C162 C163 C164 0(2) . .
C162 C163 C164 C165 1.5(17) . .
C162 C163 C164 C175 -177.9(11) . .
C163 C164 C165 C166 -1.1(14) . .
C175 C164 C165 C166 178.3(8) . .
C162 N161 C166 C165 2.7(16) . .
Zn2B N161 C166 C165 -155.8(11) 8_556 .
Zn2A N161 C166 C165 -171.1(7) 8_556 .
C164 C165 C166 N161 -1.0(15) . .
C143 C144 C171 N176 -0.7(12) . .
C145 C144 C171 N176 178.4(8) . .
C143 C144 C171 N172 179.9(8) . .
C145 C144 C171 N172 -0.9(12) . .
N176 C171 N172 C173 -2.8(12) . .
C144 C171 N172 C173 176.5(7) . .
C171 N172 C173 N174 -4.2(12) . .
C171 N172 C173 C154 176.3(7) . .
C155 C154 C173 N174 -6.7(12) . .
C153 C154 C173 N174 171.0(9) . .
C155 C154 C173 N172 172.9(8) . .
C153 C154 C173 N172 -9.4(13) . .
N172 C173 N174 C175 7.0(12) . .
C154 C173 N174 C175 -173.4(7) . .
C173 N174 C175 N176 -3.4(11) . .
C173 N174 C175 C164 175.6(7) . .
C163 C164 C175 N176 -20.3(13) . .
C165 C164 C175 N176 160.3(8) . .
C163 C164 C175 N174 160.6(9) . .
C165 C164 C175 N174 -18.8(12) . .
N174 C175 N176 C171 -2.3(11) . .
C164 C175 N176 C171 178.7(7) . .
N172 C171 N176 C175 5.7(12) . .
C144 C171 N176 C175 -173.6(7) . .
C206 C201 C202 C203 0.9(17) . .
N207 C201 C202 C203 -178.8(10) . .
C201 C202 C203 C204 -0.4(18) . .
C202 C203 C204 C205 -0.9(17) . .
C202 C203 C204 C210 179.2(11) . .
C203 C204 C205 C206 1.7(16) . .
C210 C204 C205 C206 -178.4(10) . .
C204 C205 C206 C201 -1.2(18) . .
C202 C201 C206 C205 -0.1(18) . .
N207 C201 C206 C205 179.7(10) . .
C202 C201 N207 O208 -12.4(15) . .
C206 C201 N207 O208 167.8(11) . .
C202 C201 N207 O209 168.1(10) . .
C206 C201 N207 O209 -11.7(15) . .
C203 C204 C210 O211 -179.2(11) . .
C205 C204 C210 O211 1.0(17) . .
C306 C301 C302 C305 3(4) . .
N307 C301 C302 C305 -176(2) . .
C301 C302 C305 C304 -10(3) . .
C302 C305 C304 C303 7(4) . .
C302 C305 C304 C310 -174(2) . .
C305 C304 C303 C306 3(4) . .
C310 C304 C303 C306 -176(3) . .
C304 C303 C306 C301 -10(5) . .
C302 C301 C306 C303 7(5) . .
N307 C301 C306 C303 -174(3) . .
C302 C301 N307 O308 -9(4) . .
C306 C301 N307 O308 171(3) . .
C302 C301 N307 O309 165(4) . .
C306 C301 N307 O309 -14(6) . .
C305 C304 C310 O311 -180(3) . .
C303 C304 C310 O311 -1(5) . .
C406 C401 C402 C403 4(8) . .
N407 C401 C402 C403 -169(6) . .
C401 C402 C403 C404 -10(9) . .
C402 C403 C404 C405 12(9) . .
C402 C403 C404 C410 -165(5) . .
C403 C404 C405 C406 -6(8) . .
C410 C404 C405 C406 171(6) . .
C404 C405 C406 C401 0(8) . .
C402 C401 C406 C405 1(9) . .
N407 C401 C406 C405 174(6) . .
C402 C401 N407 O408 -8(8) . .
C406 C401 N407 O408 179(5) . .
C402 C401 N407 O409 159(5) . .
C406 C401 N407 O409 -14(8) . .
C403 C404 C410 O411 -94(10) . .
C405 C404 C410 O411 89(9) . .
C92A C90A C91A C92A -62(4) 7_656 .
C90A C91A C92A C90A 63(4) . 7_656
C95B C90B C91B C92B -31(5) . .
C90B C91B C92B C93B 80(5) . .
C91B C92B C93B C94B -37(5) . .
C92B C93B C94B C95B -31(5) . .
C91B C90B C95B C94B -39(5) . .
C93B C94B C95B C90B 83(4) . .
C95C C90C C91C C92C 59(5) . .
C90C C91C C92C C93C -56(6) . .
C91C C92C C93C C94C 54(7) . .
C92C C93C C94C C95C -55(6) . .
C91C C90C C95C C94C -65(5) . .
C93C C94C C95C C90C 63(5) . .
